data_2021041
loop_
_publ_author_name
'Pavlyuk, Volodymyr'
'Kulawik, Damian'
'Ciesielski, Wojciech'
'Pavlyuk, Nazar'
'Dmytriv, Grygoriy'

_publ_section_title
;
 New quaternary carbide Mg~1.52~Li~0.24~Al~0.24~C~0.86~ as a disorder
 derivative of the family of hexagonal close-packed (hcp) structures and
 the effect of structure modification on the electrochemical behaviour of
 the electrode
;
_journal_coeditor_code KU3217
_journal_issue 3
_journal_name_full 'Acta Crystallographica Section C'
_journal_page_first
;
;
_journal_paper_doi 10.1107/S2053229618002851
_journal_volume 74
_journal_year 2018
_chemical_formula_iupac 'Mg1.52 Li0.24 Al0.24 C0.86'
_chemical_formula_moiety '0.86(C), 1.52(Mg), 0.24(Al), 0.24(Li)'
_chemical_formula_sum 'C0.86 Al0.24 Li0.24 Mg1.52'
_chemical_formula_weight 55.42
_chemical_name_systematic
;
Dimagnesium lithium aluminium carbide
;
_space_group_crystal_system hexagonal
_space_group_IT_number 187
_space_group_name_Hall 'P -6 2'
_space_group_name_H-M_alt 'P -6 m 2'
_symmetry_space_group_name_Hall 'P -6 2'
_symmetry_space_group_name_H-M 'P -6 m 2'
_audit_creation_method SHELXL-2014/7
_cell_angle_alpha 90
_cell_angle_beta 90
_cell_angle_gamma 120
_cell_formula_units_Z 1
_cell_length_a 3.1970(5)
_cell_length_b 3.1970(5)
_cell_length_c 5.1943(10)
_cell_measurement_reflns_used 75
_cell_measurement_temperature 293(2)
_cell_measurement_theta_max 29.723
_cell_measurement_theta_min 3.923
_cell_volume 45.977(13)
_computing_cell_refinement
;
CrysAlis CCD (Oxford Diffraction, 2008)
;
_computing_data_collection
;
CrysAlis CCD (Oxford Diffraction, 2008)
;
_computing_data_reduction
;
CrysAlis RED (Oxford Diffraction, 2008)
;
_computing_molecular_graphics
;
DIAMOND (Brandenburg, 2006)
;
_computing_publication_material
;
SHELXL2014 (Sheldrick, 2015)
;
_computing_structure_refinement
;
SHELXL2014 (Sheldrick, 2015)
;
_computing_structure_solution
;
WinCSD (Akselrud & Grin, 2014)
;
_diffrn_ambient_temperature 293(2)
_diffrn_measured_fraction_theta_full 1.000
_diffrn_measured_fraction_theta_max 0.979
_diffrn_measurement_device_type 'Oxford Diffraction Xcalibur3 CCD'
_diffrn_measurement_method '\w scans'
_diffrn_radiation_type MoK\a
_diffrn_radiation_wavelength 0.71073
_diffrn_reflns_av_R_equivalents 0.0277
_diffrn_reflns_limit_h_max 4
_diffrn_reflns_limit_h_min -4
_diffrn_reflns_limit_k_max 4
_diffrn_reflns_limit_k_min -4
_diffrn_reflns_limit_l_max 7
_diffrn_reflns_limit_l_min -7
_diffrn_reflns_number 1654
_diffrn_reflns_theta_full 25.242
_diffrn_reflns_theta_max 29.723
_diffrn_reflns_theta_min 3.923
_exptl_absorpt_coefficient_mu 0.688
_exptl_absorpt_correction_T_max 0.992
_exptl_absorpt_correction_T_min 0.985
_exptl_absorpt_correction_type analytical
_exptl_absorpt_process_details
;
(CrysAlis RED; Oxford Diffraction, 2008)
;
_exptl_crystal_colour 'metallic grey'
_exptl_crystal_density_diffrn 2.002
_exptl_crystal_description plate
_exptl_crystal_F_000 27.2
_exptl_crystal_size_max 0.04
_exptl_crystal_size_mid 0.02
_exptl_crystal_size_min 0.01
_refine_diff_density_max 0.181
_refine_diff_density_min -0.205
_refine_ls_abs_structure_details
;
Refined as an inversion twin
;
_refine_ls_abs_structure_Flack 0(10)
_refine_ls_extinction_method none
_refine_ls_goodness_of_fit_ref 1.370
_refine_ls_matrix_type full
_refine_ls_number_parameters 9
_refine_ls_number_reflns 75
_refine_ls_number_restraints 0
_refine_ls_restrained_S_all 1.370
_refine_ls_R_factor_all 0.0365
_refine_ls_R_factor_gt 0.0327
_refine_ls_shift/su_max 0.001
_refine_ls_shift/su_mean 0.000
_refine_ls_structure_factor_coef Fsqd
_refine_ls_weighting_details 'w=1/[\s^2^(Fo^2^)+(0.0125P)^2^+0.0327P] where P=(Fo^2^+2Fc^2^)/3'
_refine_ls_weighting_scheme calc
_refine_ls_wR_factor_gt 0.0762
_refine_ls_wR_factor_ref 0.0769
_reflns_number_gt 65
_reflns_number_total 75
_reflns_threshold_expression 'I > 2\s(I)'
_cod_data_source_file ku3217sup1.cif
_cod_data_source_block I
_cod_original_cell_volume 45.977(17)
_cod_database_code 2021041
_shelx_space_group_comment
;
The symmetry employed for this shelxl refinement is uniquely defined
by the following loop, which should always be used as a source of
symmetry information in preference to the above space-group names.
They are only intended as comments.
;

loop_
_space_group_symop_operation_xyz
'x, y, z'
'-y, x-y, z'
'-x+y, -x, z'
'x, y, -z'
'-y, x-y, -z'
'-x+y, -x, -z'
'-y, -x, z'
'-x+y, y, z'
'x, x-y, z'
'-y, -x, -z'
'-x+y, y, -z'
'x, x-y, -z'

loop_
_atom_site_type_symbol
_atom_site_label
_atom_site_fract_x
_atom_site_fract_y
_atom_site_fract_z
_atom_site_U_iso_or_equiv
_atom_site_adp_type
_atom_site_calc_flag
_atom_site_occupancy
Mg Mg1 0.3333 0.6667 0.5000 0.0545(18) Uani d 0.76(4)
Al Al 0.3333 0.6667 0.5000 0.0545(18) Uani d 0.24(4)
Mg Mg2 0.0000 0.0000 0.0000 0.0429(16) Uani d 0.76(8)
Li Li 0.0000 0.0000 0.0000 0.0429(16) Uani d 0.24(8)
C C 0.6667 0.3333 0.243(5) 0.041(3) Uani d 0.430(11)

loop_
_atom_site_aniso_label
_atom_site_aniso_U_11
_atom_site_aniso_U_22
_atom_site_aniso_U_33
_atom_site_aniso_U_12
_atom_site_aniso_U_13
_atom_site_aniso_U_23
Mg1 0.053(2) 0.053(2) 0.057(3) 0.0267(12) 0.000 0.000
Al 0.053(2) 0.053(2) 0.057(3) 0.0267(12) 0.000 0.000
Mg2 0.043(2) 0.043(2) 0.043(3) 0.0214(12) 0.000 0.000
Li 0.043(2) 0.043(2) 0.043(3) 0.0214(12) 0.000 0.000
C 0.039(4) 0.039(4) 0.045(6) 0.0196(18) 0.000 0.000

loop_
_atom_type_symbol
_atom_type_description
_atom_type_scat_dispersion_real
_atom_type_scat_dispersion_imag
_atom_type_scat_source
C C 0.0033 0.0016 'International Tables Vol C Tables 4.2.6.8 and 6.1.1.4'
Li Li -0.0003 0.0001 'International Tables Vol C Tables 4.2.6.8 and 6.1.1.4'
Mg Mg 0.0486 0.0363 'International Tables Vol C Tables 4.2.6.8 and 6.1.1.4'
Al Al 0.0645 0.0514 'International Tables Vol C Tables 4.2.6.8 and 6.1.1.4'

loop_
_geom_angle_atom_site_label_1
_geom_angle_atom_site_label_2
_geom_angle_atom_site_label_3
_geom_angle_site_symmetry_1
_geom_angle_site_symmetry_3
_geom_angle
C Mg1 C 4_556 . 71.7(10)
C Mg1 C 4_556 4_566 89.2(7)
C Mg1 C . 4_566 132.2(3)
C Mg1 C 4_556 1_455 132.2(3)
C Mg1 C . 1_455 89.2(7)
C Mg1 C 4_566 1_455 132.2(3)
C Mg1 C 4_556 4_456 89.2(7)
C Mg1 C . 4_456 132.2(3)
C Mg1 C 4_566 4_456 89.2(7)
C Mg1 C 1_455 4_456 71.7(10)
C Mg1 C 4_556 1_565 132.2(3)
C Mg1 C . 1_565 89.2(7)
C Mg1 C 4_566 1_565 71.7(10)
C Mg1 C 1_455 1_565 89.2(7)
C Mg1 C 4_456 1_565 132.2(3)
C Mg1 Mg2 4_556 . 104.0(4)
C Mg1 Mg2 . . 44.6(3)
C Mg1 Mg2 4_566 . 161.3(5)
C Mg1 Mg2 1_455 . 44.6(3)
C Mg1 Mg2 4_456 . 104.0(4)
C Mg1 Mg2 1_565 . 89.5(5)
C Mg1 Li 4_556 1_666 44.6(3)
C Mg1 Li . 1_666 104.0(4)
C Mg1 Li 4_566 1_666 44.6(3)
C Mg1 Li 1_455 1_666 161.3(5)
C Mg1 Li 4_456 1_666 89.5(5)
C Mg1 Li 1_565 1_666 104.0(4)
Mg2 Mg1 Li . 1_666 146.3
C Mg1 Mg2 4_556 1_666 44.6(3)
C Mg1 Mg2 . 1_666 104.0(4)
C Mg1 Mg2 4_566 1_666 44.6(3)
C Mg1 Mg2 1_455 1_666 161.3(5)
C Mg1 Mg2 4_456 1_666 89.5(5)
C Mg1 Mg2 1_565 1_666 104.0(4)
Mg2 Mg1 Mg2 . 1_666 146.326(6)
Li Mg1 Mg2 1_666 1_666 0.0
C Mg1 Li 4_556 1_566 89.5(5)
C Mg1 Li . 1_566 161.3(5)
C Mg1 Li 4_566 1_566 44.6(3)
C Mg1 Li 1_455 1_566 104.0(4)
C Mg1 Li 4_456 1_566 44.6(3)
C Mg1 Li 1_565 1_566 104.0(4)
Mg2 Mg1 Li . 1_566 146.3
Li Mg1 Li 1_666 1_566 60.224(11)
Mg2 Mg1 Li 1_666 1_566 60.224(11)
C Mg1 Li 4_556 1_565 161.3(5)
C Mg1 Li . 1_565 89.5(5)
C Mg1 Li 4_566 1_565 104.0(4)
C Mg1 Li 1_455 1_565 44.6(3)
C Mg1 Li 4_456 1_565 104.0(4)
C Mg1 Li 1_565 1_565 44.6(3)
Mg2 Mg1 Li . 1_565 60.2
Li Mg1 Li 1_666 1_565 146.326(6)
Mg2 Mg1 Li 1_666 1_565 146.326(6)
Li Mg1 Li 1_566 1_565 109.197(13)
C Mg2 C 4_445 4 91.2(7)
C Mg2 C 4_445 1_445 68.8(10)
C Mg2 C 4 1_445 131.3(3)
C Mg2 C 4_445 . 131.3(3)
C Mg2 C 4 . 68.8(10)
C Mg2 C 1_445 . 91.2(7)
C Mg2 C 4_445 4_455 91.2(7)
C Mg2 C 4 4_455 91.2(7)
C Mg2 C 1_445 4_455 131.3(3)
C Mg2 C . 4_455 131.3(3)
C Mg2 C 4_445 1_455 131.3(3)
C Mg2 C 4 1_455 131.3(3)
C Mg2 C 1_445 1_455 91.2(7)
C Mg2 C . 1_455 91.2(7)
C Mg2 C 4_455 1_455 68.8(10)
C Mg2 Mg1 4_445 1_444 45.6(4)
C Mg2 Mg1 4 1_444 91.0(5)
C Mg2 Mg1 1_445 1_444 102.8(4)
C Mg2 Mg1 . 1_444 159.8(5)
C Mg2 Mg1 4_455 1_444 45.6(4)
C Mg2 Mg1 1_455 1_444 102.8(4)
C Mg2 Al 4_445 1_444 45.6(4)
C Mg2 Al 4 1_444 91.0(5)
C Mg2 Al 1_445 1_444 102.8(4)
C Mg2 Al . 1_444 159.8(5)
C Mg2 Al 4_455 1_444 45.6(4)
C Mg2 Al 1_455 1_444 102.8(4)
Mg1 Mg2 Al 1_444 1_444 0.0
C Mg2 Mg1 4_445 1_554 91.0(5)
C Mg2 Mg1 4 1_554 45.6(4)
C Mg2 Mg1 1_445 1_554 159.8(5)
C Mg2 Mg1 . 1_554 102.8(4)
C Mg2 Mg1 4_455 1_554 45.6(4)
C Mg2 Mg1 1_455 1_554 102.8(4)
Mg1 Mg2 Mg1 1_444 1_554 60.224(10)
Al Mg2 Mg1 1_444 1_554 60.2
C Mg2 Mg1 4_445 1_445 102.8(4)
C Mg2 Mg1 4 1_445 159.8(5)
C Mg2 Mg1 1_445 1_445 45.6(4)
C Mg2 Mg1 . 1_445 91.0(5)
C Mg2 Mg1 4_455 1_445 102.8(4)
C Mg2 Mg1 1_455 1_445 45.6(4)
Mg1 Mg2 Mg1 1_444 1_445 109.198(14)
Al Mg2 Mg1 1_444 1_445 109.2
Mg1 Mg2 Mg1 1_554 1_445 146.327(6)
C Mg2 Al 4_445 1_445 102.8(4)
C Mg2 Al 4 1_445 159.8(5)
C Mg2 Al 1_445 1_445 45.6(4)
C Mg2 Al . 1_445 91.0(5)
C Mg2 Al 4_455 1_445 102.8(4)
C Mg2 Al 1_455 1_445 45.6(4)
Mg1 Mg2 Al 1_444 1_445 109.198(14)
Al Mg2 Al 1_444 1_445 109.198(14)
Mg1 Mg2 Al 1_554 1_445 146.327(6)
Mg1 Mg2 Al 1_445 1_445 0.0
C Mg2 Al 4_445 1_554 91.0(5)
C Mg2 Al 4 1_554 45.6(4)
C Mg2 Al 1_445 1_554 159.8(5)
C Mg2 Al . 1_554 102.8(4)
C Mg2 Al 4_455 1_554 45.6(4)
C Mg2 Al 1_455 1_554 102.8(4)
Mg1 Mg2 Al 1_444 1_554 60.224(10)
Al Mg2 Al 1_444 1_554 60.224(10)
Mg1 Mg2 Al 1_554 1_554 0.0
Mg1 Mg2 Al 1_445 1_554 146.327(6)
Al Mg2 Al 1_445 1_554 146.327(6)
Li C Mg2 1_655 1_655 0.0
Li C Mg2 1_655 . 91.2
Mg2 C Mg2 1_655 . 91.2(7)
Li C Li 1_655 1_665 91.2(7)
Mg2 C Li 1_655 1_665 91.2(7)
Mg2 C Li . 1_665 91.2
Li C Mg2 1_655 1_665 91.2
Mg2 C Mg2 1_655 1_665 91.2(7)
Mg2 C Mg2 . 1_665 91.2(7)
Li C Mg2 1_665 1_665 0.0
Li C Mg1 1_655 1_655 89.79(2)
Mg2 C Mg1 1_655 1_655 89.79(2)
Mg2 C Mg1 . 1_655 178.5(10)
Li C Mg1 1_665 1_655 89.79(2)
Mg2 C Mg1 1_665 1_655 89.79(2)
Li C Al 1_655 1_655 89.79(2)
Mg2 C Al 1_655 1_655 89.79(2)
Mg2 C Al . 1_655 178.5(10)
Li C Al 1_665 1_655 89.79(2)
Mg2 C Al 1_665 1_655 89.79(2)
Mg1 C Al 1_655 1_655 0.0
Li C Mg1 1_655 . 178.5(10)
Mg2 C Mg1 1_655 . 178.5(10)
Mg2 C Mg1 . . 89.79(2)
Li C Mg1 1_665 . 89.79(2)
Mg2 C Mg1 1_665 . 89.79(2)
Mg1 C Mg1 1_655 . 89.2(7)
Al C Mg1 1_655 . 89.2
Li C Mg1 1_655 1_545 89.79(2)
Mg2 C Mg1 1_655 1_545 89.79(2)
Mg2 C Mg1 . 1_545 89.79(2)
Li C Mg1 1_665 1_545 178.5(10)
Mg2 C Mg1 1_665 1_545 178.5(10)
Mg1 C Mg1 1_655 1_545 89.2(7)
Al C Mg1 1_655 1_545 89.2
Mg1 C Mg1 . 1_545 89.2(7)
Li C Al 1_655 1_545 89.79(2)
Mg2 C Al 1_655 1_545 89.79(2)
Mg2 C Al . 1_545 89.79(2)
Li C Al 1_665 1_545 178.5(10)
Mg2 C Al 1_665 1_545 178.5(10)
Mg1 C Al 1_655 1_545 89.2(7)
Al C Al 1_655 1_545 89.2(7)
Mg1 C Al . 1_545 89.2
Mg1 C Al 1_545 1_545 0.0

loop_
_geom_bond_atom_site_label_1
_geom_bond_atom_site_label_2
_geom_bond_site_symmetry_2
_geom_bond_distance
Mg1 C 4_556 2.277(14)
Mg1 C . 2.277(14)
Mg1 C 4_566 2.277(14)
Mg1 C 1_455 2.277(14)
Mg1 C 4_456 2.277(14)
Mg1 C 1_565 2.277(14)
Mg1 Mg2 . 3.1862(4)
Mg1 Li 1_666 3.1862(4)
Mg1 Mg2 1_666 3.1862(4)
Mg1 Li 1_566 3.1862(4)
Mg1 Li 1_565 3.1862(4)
Mg2 C 4_445 2.237(13)
Mg2 C 4 2.237(13)
Mg2 C 1_445 2.237(13)
Mg2 C . 2.237(13)
Mg2 C 4_455 2.237(13)
Mg2 C 1_455 2.237(13)
Mg2 Mg1 1_444 3.1862(4)
Mg2 Al 1_444 3.1862(4)
Mg2 Mg1 1_554 3.1862(4)
Mg2 Mg1 1_445 3.1862(4)
Mg2 Al 1_445 3.1862(4)
Mg2 Al 1_554 3.1862(4)
C Li 1_655 2.237(13)
C Mg2 1_655 2.237(13)
C Li 1_665 2.237(13)
C Mg2 1_665 2.237(13)
C Mg1 1_655 2.277(14)
C Al 1_655 2.277(14)
C Mg1 1_545 2.277(14)
C Al 1_545 2.277(14)

_cod_database_fobs_code 2021041
